data_1010386
loop_
_publ_author_name
'Natta, G'

_publ_section_title
;
Struttura e polimorfismo degli acidi alogenidrici
;
_journal_coden_ASTM GCITA9
_journal_name_full 'Gazzetta Chimica Italiana'
_journal_page_first 425
_journal_page_last 439
_journal_volume 63
_journal_year 1933
_chemical_formula_structural 'H Br'
_chemical_formula_sum 'Br H'
_chemical_name_systematic 'Hydrogen bromide'
_space_group_IT_number 69
_symmetry_cell_setting orthorhombic
_symmetry_Int_Tables_number 69
_symmetry_space_group_name_Hall '-F 2 2'
_symmetry_space_group_name_H-M 'F m m m'
_cell_angle_alpha 90
_cell_angle_beta 90
_cell_angle_gamma 90
_cell_formula_units_Z 4
_cell_length_a 5.555(10)
_cell_length_b 5.64(1)
_cell_length_c 6.063(10)
_cell_volume 190.0
_cod_original_formula_sum 'H Br'
_cod_database_code 1010386

loop_
_symmetry_equiv_pos_as_xyz
x,y,z
x,-y,-z
-x,y,-z
-x,-y,z
-x,-y,-z
-x,y,z
x,-y,z
x,y,-z
x,1/2+y,1/2+z
1/2+x,y,1/2+z
1/2+x,1/2+y,z
x,1/2-y,1/2-z
1/2+x,-y,1/2-z
1/2+x,1/2-y,-z
-x,1/2+y,1/2-z
1/2-x,y,1/2-z
1/2-x,1/2+y,-z
-x,1/2-y,1/2+z
1/2-x,-y,1/2+z
1/2-x,1/2-y,z
-x,1/2-y,1/2-z
1/2-x,-y,1/2-z
1/2-x,1/2-y,-z
-x,1/2+y,1/2+z
1/2-x,y,1/2+z
1/2-x,1/2+y,z
x,1/2-y,1/2+z
1/2+x,-y,1/2+z
1/2+x,1/2-y,z
x,1/2+y,1/2-z
1/2+x,y,1/2-z
1/2+x,1/2+y,-z

loop_
_atom_site_label
_atom_site_type_symbol
_atom_site_symmetry_multiplicity
_atom_site_Wyckoff_symbol
_atom_site_fract_x
_atom_site_fract_y
_atom_site_fract_z
_atom_site_occupancy
_atom_site_attached_hydrogens
_atom_site_calc_flag
H1 H1+ 4 a 0. 0. 0. 1. 0 d
Br1 Br1- 4 b 0. 0. 0.5 1. 0 d

loop_
_atom_type_symbol
_atom_type_oxidation_number
H1+ 1.000
Br1- -1.000
